data_7125086
loop_
_publ_author_name
'Pop, Flavia'
'Auban-Senzier, Pascale'
'Canadell, Enric'
'Avarvari, Narcis'

_publ_section_title
;
 Anion size control of the packing in the metallic versus semiconducting
 chiral radical cation salts (DM-EDT-TTF)<sub>2</sub>XF<sub>6</sub> (X =
 P, As, Sb).
;
_journal_issue 84
_journal_name_full 'Chemical communications (Cambridge, England)'
_journal_page_first 12438
_journal_page_last 12441
_journal_paper_doi 10.1039/c6cc06706a
_journal_volume 52
_journal_year 2016
_chemical_absolute_configuration syn
_chemical_formula_moiety '2(C10 H10 S6), Sb F6'
_chemical_formula_sum 'C20 H20 F6 S12 Sb'
_chemical_formula_weight 880.83
_space_group_crystal_system triclinic
_space_group_IT_number 1
_space_group_name_Hall 'P 1'
_space_group_name_H-M_alt 'P 1'
_atom_sites_solution_hydrogens geom
_atom_sites_solution_primary direct
_atom_sites_solution_secondary difmap
_audit_creation_method SHELXL-2013
_audit_update_record
;
2016-09-14 deposited with the CCDC.
2016-09-27 downloaded from the CCDC.
;
_cell_angle_alpha 87.151(6)
_cell_angle_beta 77.495(7)
_cell_angle_gamma 68.478(7)
_cell_formula_units_Z 1
_cell_length_a 6.6529(7)
_cell_length_b 8.4663(3)
_cell_length_c 15.2766(11)
_cell_measurement_reflns_used 4846
_cell_measurement_temperature 293(2)
_cell_measurement_theta_max 27.00
_cell_measurement_theta_min 1.36
_cell_volume 781.06(11)
_computing_cell_refinement 'Dirax (Duisenberg, 1992)'
_computing_data_collection 'Collect (Hooft, 2008)'
_computing_data_reduction 'EvalCCD (Duisenberg et al., 2000)'
_computing_molecular_graphics 'DIAMOND 3.2k (Crystal Impact GbR, 2014)'
_computing_publication_material 'WinGX publication routines (Farrugia, 1999)'
_computing_structure_refinement 'SHELXL-2013 (Sheldrick, 2013)'
_computing_structure_solution 'SHELXS-97 (Sheldrick, 2008)'
_diffrn_ambient_temperature 293(2)
_diffrn_detector_area_resol_mean 9
_diffrn_measured_fraction_theta_full 0.995
_diffrn_measured_fraction_theta_max 0.993
_diffrn_measurement_device_type 'Nonius Kappa CCD'
_diffrn_measurement_method 'phi and omega scans'
_diffrn_radiation_monochromator graphite
_diffrn_radiation_source 'fine-focus sealed tube'
_diffrn_radiation_type MoK\a
_diffrn_radiation_wavelength 0.71073
_diffrn_reflns_av_R_equivalents 0.0443
_diffrn_reflns_av_unetI/netI 0.0638
_diffrn_reflns_Laue_measured_fraction_full 0.995
_diffrn_reflns_Laue_measured_fraction_max 0.993
_diffrn_reflns_limit_h_max 8
_diffrn_reflns_limit_h_min -8
_diffrn_reflns_limit_k_max 10
_diffrn_reflns_limit_k_min -10
_diffrn_reflns_limit_l_max 19
_diffrn_reflns_limit_l_min -19
_diffrn_reflns_number 16255
_diffrn_reflns_point_group_measured_fraction_full 0.995
_diffrn_reflns_point_group_measured_fraction_max 0.993
_diffrn_reflns_theta_full 25.242
_diffrn_reflns_theta_max 27.011
_diffrn_reflns_theta_min 3.826
_exptl_absorpt_coefficient_mu 1.736
_exptl_absorpt_correction_T_max 0.7455
_exptl_absorpt_correction_T_min 0.5337
_exptl_absorpt_correction_type multi-scan
_exptl_absorpt_process_details sadabs
_exptl_crystal_colour black
_exptl_crystal_density_diffrn 1.873
_exptl_crystal_description plate
_exptl_crystal_F_000 437
_exptl_crystal_size_max 0.42
_exptl_crystal_size_mid 0.18
_exptl_crystal_size_min 0.03
_refine_diff_density_max 0.959
_refine_diff_density_min -0.435
_refine_diff_density_rms 0.108
_refine_ls_abs_structure_details
;
 Refined as an inversion twin.
;
_refine_ls_abs_structure_Flack 0.24(7)
_refine_ls_extinction_method none
_refine_ls_goodness_of_fit_ref 1.062
_refine_ls_hydrogen_treatment constr
_refine_ls_matrix_type full
_refine_ls_number_parameters 357
_refine_ls_number_reflns 6507
_refine_ls_number_restraints 3
_refine_ls_restrained_S_all 1.061
_refine_ls_R_factor_all 0.0907
_refine_ls_R_factor_gt 0.0531
_refine_ls_shift/su_max 0.000
_refine_ls_shift/su_mean 0.000
_refine_ls_structure_factor_coef Fsqd
_refine_ls_weighting_details 'w=1/[\s^2^(Fo^2^)+(0.0657P)^2^+1.2877P] where P=(Fo^2^+2Fc^2^)/3'
_refine_ls_weighting_scheme calc
_refine_ls_wR_factor_gt 0.1354
_refine_ls_wR_factor_ref 0.1523
_reflns_Friedel_coverage 1.000
_reflns_Friedel_fraction_full 0.995
_reflns_Friedel_fraction_max 0.993
_reflns_number_gt 4523
_reflns_number_total 6507
_reflns_threshold_expression 'I > 2\s(I)'
_cod_data_source_file c6cc06706a2.cif
_cod_data_source_block '[(S,S)-1]2SbF6'
_cod_database_code 7125086
_shelx_space_group_comment
;
The symmetry employed for this shelxl refinement is uniquely defined
by the following loop, which should always be used as a source of
symmetry information in preference to the above space-group names.
They are only intended as comments.
;
_shelxl_version_number 2013-4

loop_
_space_group_symop_operation_xyz
'x, y, z'

loop_
_atom_site_label
_atom_site_type_symbol
_atom_site_fract_x
_atom_site_fract_y
_atom_site_fract_z
_atom_site_U_iso_or_equiv
_atom_site_adp_type
_atom_site_occupancy
_atom_site_site_symmetry_order
_atom_site_calc_flag
_atom_site_refinement_flags_posn
_atom_site_refinement_flags_adp
C1A C 0.022(4) 0.927(3) 0.2808(16) 0.068(6) Uani 1 1 d . .
H1A H -0.0584 0.9395 0.2366 0.082 Uiso 1 1 calc R U
C2A C 0.181(4) 1.004(3) 0.2740(13) 0.082(8) Uani 1 1 d . .
H2A H 0.2042 1.0748 0.2274 0.099 Uiso 1 1 calc R U
C3A C 0.202(3) 0.834(2) 0.4113(12) 0.047(5) Uani 1 1 d . .
C4A C 0.267(2) 0.7481(18) 0.4855(8) 0.024(3) Uani 1 1 d . .
C5A C 0.282(3) 0.591(2) 0.6361(10) 0.055(5) Uani 1 1 d . .
C6A C 0.432(3) 0.662(2) 0.6293(10) 0.032(3) Uani 1 1 d . .
C7A C 0.315(2) 0.5289(19) 0.8145(8) 0.052(3) Uani 1 1 d . .
H7A H 0.2220 0.6480 0.8303 0.062 Uiso 1 1 calc R U
C8A C 0.540(2) 0.521(2) 0.7898(8) 0.052(3) Uani 1 1 d . .
H8A H 0.6303 0.4028 0.7709 0.062 Uiso 1 1 calc R U
C9A C 0.254(4) 0.425(4) 0.8918(19) 0.097(8) Uani 1 1 d . .
H9A1 H 0.3250 0.3059 0.8751 0.146 Uiso 1 1 calc R U
H9A2 H 0.0964 0.4540 0.9060 0.146 Uiso 1 1 calc R U
H9A3 H 0.3009 0.4474 0.9433 0.146 Uiso 1 1 calc R U
C10A C 0.635(3) 0.565(3) 0.8707(11) 0.064(6) Uani 1 1 d . .
H10A H 0.5470 0.6783 0.8938 0.095 Uiso 1 1 calc R U
H10B H 0.7856 0.5564 0.8484 0.095 Uiso 1 1 calc R U
H10C H 0.6303 0.4860 0.9177 0.095 Uiso 1 1 calc R U
S1A S -0.0157(8) 0.8091(7) 0.3753(3) 0.0546(13) Uani 1 1 d . .
S2A S 0.3187(8) 0.9620(6) 0.3521(3) 0.0545(12) Uani 1 1 d . .
S3A S 0.1283(8) 0.6294(6) 0.5511(3) 0.0475(11) Uani 1 1 d . .
S4A S 0.4702(7) 0.7798(6) 0.5335(3) 0.0475(11) Uani 1 1 d . .
S5A S 0.2178(9) 0.4638(7) 0.7242(4) 0.0576(13) Uani 1 1 d . .
S6A S 0.6125(8) 0.6509(8) 0.6977(4) 0.0611(15) Uani 1 1 d . .
C1B C 1.018(4) 0.056(3) 0.7181(12) 0.057(5) Uani 1 1 d . .
H1B H 1.1165 0.0305 0.7563 0.068 Uiso 1 1 calc R U
C2B C 0.858(3) 0.000(2) 0.7286(13) 0.054(5) Uani 1 1 d . .
H2B H 0.8310 -0.0607 0.7795 0.065 Uiso 1 1 calc R U
C3B C 0.820(3) 0.165(2) 0.5827(11) 0.036(4) Uani 1 1 d . .
C4B C 0.764(3) 0.233(2) 0.5003(13) 0.054(5) Uani 1 1 d . .
C5B C 0.728(2) 0.4057(19) 0.3619(10) 0.037(4) Uani 1 1 d . .
C6B C 0.568(3) 0.333(3) 0.3750(12) 0.046(5) Uani 1 1 d . .
C7B C 0.609(2) 0.5554(17) 0.2061(8) 0.046(3) Uani 1 1 d . .
H7B H 0.4700 0.6464 0.2325 0.055 Uiso 1 1 calc R U
C8B C 0.559(2) 0.3922(15) 0.1874(10) 0.050(3) Uani 1 1 d . .
H8B H 0.6950 0.2953 0.1643 0.060 Uiso 1 1 calc R U
C9B C 0.704(3) 0.609(3) 0.1145(12) 0.063(5) Uani 1 1 d . .
H9B1 H 0.7966 0.5099 0.0775 0.095 Uiso 1 1 calc R U
H9B2 H 0.7902 0.6751 0.1219 0.095 Uiso 1 1 calc R U
H9B3 H 0.5854 0.6761 0.0865 0.095 Uiso 1 1 calc R U
C10B C 0.401(3) 0.423(3) 0.1334(15) 0.063(6) Uani 1 1 d . .
H10D H 0.2883 0.5332 0.1484 0.094 Uiso 1 1 calc R U
H10E H 0.3347 0.3380 0.1440 0.094 Uiso 1 1 calc R U
H10F H 0.4722 0.4173 0.0713 0.094 Uiso 1 1 calc R U
S1B S 1.0319(7) 0.1850(7) 0.6260(3) 0.0538(13) Uani 1 1 d . .
S2B S 0.6870(8) 0.0342(7) 0.6475(3) 0.0539(13) Uani 1 1 d . .
S3B S 0.8793(7) 0.3691(6) 0.4447(3) 0.0459(11) Uani 1 1 d . .
S4B S 0.5437(7) 0.2146(6) 0.4686(3) 0.0438(11) Uani 1 1 d . .
S5B S 0.8013(9) 0.5262(8) 0.2757(3) 0.0583(14) Uani 1 1 d . .
S6B S 0.3995(8) 0.3461(7) 0.2992(3) 0.0524(13) Uani 1 1 d . .
F1 F 0.089(4) 0.131(3) 0.0652(12) 0.147(8) Uani 1 1 d . .
F2 F -0.097(4) -0.130(2) -0.0659(16) 0.167(9) Uani 1 1 d . .
F3 F 0.177(3) -0.192(3) 0.0390(15) 0.183(11) Uani 1 1 d . .
F4 F -0.180(4) 0.201(2) -0.0440(13) 0.136(7) Uani 1 1 d . .
F5 F 0.215(3) -0.011(2) -0.1021(9) 0.132(7) Uani 1 1 d . .
F6 F -0.230(3) 0.011(2) 0.0998(12) 0.117(5) Uani 1 1 d . .
Sb1 Sb 0.0006(6) -0.0001(3) -0.00023(18) 0.0895(4) Uani 1 1 d . .

loop_
_atom_site_aniso_label
_atom_site_aniso_U_11
_atom_site_aniso_U_22
_atom_site_aniso_U_33
_atom_site_aniso_U_23
_atom_site_aniso_U_13
_atom_site_aniso_U_12
C1A 0.066(11) 0.067(12) 0.078(13) -0.012(10) -0.058(10) -0.006(9)
C2A 0.17(2) 0.066(13) 0.035(9) 0.012(8) -0.020(11) -0.079(14)
C3A 0.046(10) 0.049(11) 0.042(9) -0.013(8) -0.016(7) -0.008(8)
C4A 0.037(7) 0.029(6) 0.012(4) -0.007(4) 0.004(4) -0.024(5)
C5A 0.073(11) 0.060(12) 0.022(7) 0.007(7) 0.020(7) -0.030(9)
C6A 0.038(8) 0.033(9) 0.027(7) 0.004(6) 0.002(6) -0.020(7)
C7A 0.059(8) 0.056(9) 0.041(7) 0.007(6) -0.003(6) -0.027(7)
C8A 0.066(9) 0.065(9) 0.029(6) 0.015(6) -0.012(6) -0.030(7)
C9A 0.097(16) 0.123(19) 0.092(16) 0.065(14) -0.044(13) -0.058(15)
C10A 0.055(10) 0.099(15) 0.029(7) 0.009(8) -0.016(7) -0.017(10)
S1A 0.065(3) 0.061(3) 0.052(3) 0.002(2) -0.025(2) -0.032(3)
S2A 0.072(3) 0.042(3) 0.056(3) 0.001(2) -0.016(2) -0.027(3)
S3A 0.062(3) 0.059(3) 0.034(2) 0.006(2) -0.0167(18) -0.034(2)
S4A 0.044(2) 0.050(3) 0.058(3) 0.004(2) -0.0106(19) -0.029(2)
S5A 0.069(3) 0.062(3) 0.058(3) 0.021(2) -0.014(2) -0.044(3)
S6A 0.063(3) 0.078(4) 0.063(3) 0.023(3) -0.032(2) -0.042(3)
C1B 0.065(11) 0.056(10) 0.036(8) 0.005(7) -0.016(7) -0.004(9)
C2B 0.048(9) 0.058(11) 0.052(9) 0.011(8) -0.038(7) -0.001(8)
C3B 0.051(9) 0.027(8) 0.035(8) 0.006(6) -0.005(7) -0.024(7)
C4B 0.049(9) 0.040(8) 0.061(10) 0.004(7) -0.022(8) 0.004(7)
C5B 0.052(9) 0.027(8) 0.046(8) 0.000(6) -0.038(7) -0.014(7)
C6B 0.041(9) 0.058(12) 0.038(9) 0.004(8) -0.014(7) -0.012(9)
C7B 0.059(8) 0.043(7) 0.045(7) 0.003(6) -0.016(6) -0.026(6)
C8B 0.044(7) 0.026(6) 0.081(9) -0.010(6) -0.028(6) -0.003(5)
C9B 0.065(10) 0.113(15) 0.038(8) 0.037(8) -0.022(7) -0.060(10)
C10B 0.056(10) 0.081(13) 0.082(12) 0.032(10) -0.047(9) -0.046(10)
S1B 0.048(3) 0.057(3) 0.057(3) -0.003(3) -0.020(2) -0.015(2)
S2B 0.067(3) 0.059(3) 0.044(3) 0.024(2) -0.022(2) -0.030(3)
S3B 0.047(2) 0.048(3) 0.054(3) 0.006(2) -0.0145(19) -0.028(2)
S4B 0.062(3) 0.054(3) 0.0280(18) 0.0150(19) -0.0192(17) -0.032(2)
S5B 0.080(3) 0.076(4) 0.045(3) 0.017(3) -0.026(2) -0.053(3)
S6B 0.063(3) 0.076(4) 0.041(2) 0.025(2) -0.024(2) -0.047(3)
F1 0.23(2) 0.187(19) 0.072(10) -0.025(11) -0.018(12) -0.141(17)
F2 0.24(2) 0.088(12) 0.128(17) -0.015(12) -0.033(16) -0.015(13)
F3 0.176(16) 0.102(13) 0.149(16) 0.063(12) 0.024(12) 0.049(11)
F4 0.203(16) 0.086(11) 0.106(11) 0.042(9) -0.092(12) -0.010(11)
F5 0.186(15) 0.106(13) 0.040(6) 0.009(7) 0.019(8) -0.004(11)
F6 0.148(13) 0.081(11) 0.117(12) 0.005(9) -0.033(10) -0.035(10)
Sb1 0.1482(9) 0.0466(4) 0.0471(4) 0.0041(3) -0.0256(4) -0.0026(4)

loop_
_atom_type_symbol
_atom_type_description
_atom_type_scat_dispersion_real
_atom_type_scat_dispersion_imag
_atom_type_scat_source
C C 0.0033 0.0016 'International Tables Vol C Tables 4.2.6.8 and 6.1.1.4'
H H 0.0000 0.0000 'International Tables Vol C Tables 4.2.6.8 and 6.1.1.4'
F F 0.0171 0.0103 'International Tables Vol C Tables 4.2.6.8 and 6.1.1.4'
S S 0.1246 0.1234 'International Tables Vol C Tables 4.2.6.8 and 6.1.1.4'
Sb Sb -0.5866 1.5461 'International Tables Vol C Tables 4.2.6.8 and 6.1.1.4'

loop_
_geom_angle_atom_site_label_1
_geom_angle_atom_site_label_2
_geom_angle_atom_site_label_3
_geom_angle
C2A C1A S1A 117.3(13)
C2A C1A H1A 121.4
S1A C1A H1A 121.4
C1A C2A S2A 115.6(15)
C1A C2A H2A 122.2
S2A C2A H2A 122.2
C4A C3A S2A 124.7(12)
C4A C3A S1A 118.6(13)
S2A C3A S1A 116.8(11)
C3A C4A S3A 123.4(11)
C3A C4A S4A 121.9(11)
S3A C4A S4A 113.8(7)
C6A C5A S5A 125.5(13)
C6A C5A S3A 117.8(12)
S5A C5A S3A 116.7(10)
C5A C6A S6A 130.7(12)
C5A C6A S4A 117.0(12)
S6A C6A S4A 112.2(8)
C8A C7A C9A 118.8(14)
C8A C7A S5A 114.1(9)
C9A C7A S5A 102.4(14)
C8A C7A H7A 106.9
C9A C7A H7A 106.9
S5A C7A H7A 106.9
C7A C8A C10A 114.9(12)
C7A C8A S6A 118.7(10)
C10A C8A S6A 104.1(11)
C7A C8A H8A 106.1
C10A C8A H8A 106.1
S6A C8A H8A 106.1
C7A C9A H9A1 109.5
C7A C9A H9A2 109.5
H9A1 C9A H9A2 109.5
C7A C9A H9A3 109.5
H9A1 C9A H9A3 109.5
H9A2 C9A H9A3 109.5
C8A C10A H10A 109.5
C8A C10A H10B 109.5
H10A C10A H10B 109.5
C8A C10A H10C 109.5
H10A C10A H10C 109.5
H10B C10A H10C 109.5
C3A S1A C1A 91.5(9)
C2A S2A C3A 98.5(9)
C4A S3A C5A 95.5(7)
C6A S4A C4A 95.8(7)
C5A S5A C7A 102.0(8)
C6A S6A C8A 103.0(7)
C2B C1B S1B 114.0(14)
C2B C1B H1B 123.0
S1B C1B H1B 123.0
C1B C2B S2B 121.9(15)
C1B C2B H2B 119.0
S2B C2B H2B 119.0
C4B C3B S1B 124.4(12)
C4B C3B S2B 121.7(12)
S1B C3B S2B 113.8(9)
C3B C4B S4B 119.8(14)
C3B C4B S3B 120.3(13)
S4B C4B S3B 118.7(10)
C6B C5B S5B 130.2(10)
C6B C5B S3B 115.2(12)
S5B C5B S3B 114.6(8)
C5B C6B S4B 117.9(12)
C5B C6B S6B 124.0(13)
S4B C6B S6B 118.1(11)
C9B C7B C8B 105.9(13)
C9B C7B S5B 108.0(10)
C8B C7B S5B 115.8(9)
C9B C7B H7B 108.9
C8B C7B H7B 108.9
S5B C7B H7B 108.9
C10B C8B C7B 113.8(12)
C10B C8B S6B 100.6(11)
C7B C8B S6B 105.8(9)
C10B C8B H8B 112.0
C7B C8B H8B 112.0
S6B C8B H8B 112.0
C7B C9B H9B1 109.5
C7B C9B H9B2 109.5
H9B1 C9B H9B2 109.5
C7B C9B H9B3 109.5
H9B1 C9B H9B3 109.5
H9B2 C9B H9B3 109.5
C8B C10B H10D 109.5
C8B C10B H10E 109.5
H10D C10B H10E 109.5
C8B C10B H10F 109.5
H10D C10B H10F 109.5
H10E C10B H10F 109.5
C1B S1B C3B 98.2(9)
C3B S2B C2B 91.8(9)
C4B S3B C5B 94.1(8)
C4B S4B C6B 93.3(9)
C5B S5B C7B 104.8(6)
C6B S6B C8B 104.3(7)
F3 Sb1 F5 91.5(9)
F3 Sb1 F1 91.9(12)
F5 Sb1 F1 94.2(9)
F3 Sb1 F4 178.6(13)
F5 Sb1 F4 87.2(9)
F1 Sb1 F4 88.3(9)
F3 Sb1 F2 89.3(11)
F5 Sb1 F2 86.8(11)
F1 Sb1 F2 178.5(13)
F4 Sb1 F2 90.6(9)
F3 Sb1 F6 90.3(9)
F5 Sb1 F6 176.5(11)
F1 Sb1 F6 88.7(9)
F4 Sb1 F6 91.0(10)
F2 Sb1 F6 90.3(10)

loop_
_geom_bond_atom_site_label_1
_geom_bond_atom_site_label_2
_geom_bond_distance
C1A C2A 1.41(3)
C1A S1A 1.74(3)
C1A H1A 0.9300
C2A S2A 1.61(2)
C2A H2A 0.9300
C3A C4A 1.38(2)
C3A S2A 1.68(2)
C3A S1A 1.741(17)
C4A S3A 1.746(13)
C4A S4A 1.774(13)
C5A C6A 1.32(2)
C5A S5A 1.760(16)
C5A S3A 1.769(19)
C6A S6A 1.730(16)
C6A S4A 1.756(15)
C7A C8A 1.434(19)
C7A C9A 1.52(3)
C7A S5A 1.832(14)
C7A H7A 0.9800
C8A C10A 1.62(2)
C8A S6A 1.834(13)
C8A H8A 0.9800
C9A H9A1 0.9600
C9A H9A2 0.9600
C9A H9A3 0.9600
C10A H10A 0.9600
C10A H10B 0.9600
C10A H10C 0.9600
C1B C2B 1.30(3)
C1B S1B 1.75(2)
C1B H1B 0.9300
C2B S2B 1.802(16)
C2B H2B 0.9300
C3B C4B 1.43(2)
C3B S1B 1.747(16)
C3B S2B 1.791(16)
C4B S4B 1.701(18)
C4B S3B 1.70(2)
C5B C6B 1.39(2)
C5B S5B 1.723(17)
C5B S3B 1.729(12)
C6B S4B 1.718(19)
C6B S6B 1.753(17)
C7B C9B 1.53(2)
C7B C8B 1.587(16)
C7B S5B 1.776(12)
C7B H7B 0.9800
C8B C10B 1.420(19)
C8B S6B 1.910(16)
C8B H8B 0.9800
C9B H9B1 0.9600
C9B H9B2 0.9600
C9B H9B3 0.9600
C10B H10D 0.9600
C10B H10E 0.9600
C10B H10F 0.9600
F1 Sb1 1.851(15)
F2 Sb1 1.88(2)
F3 Sb1 1.781(16)
F4 Sb1 1.878(14)
F5 Sb1 1.848(15)
F6 Sb1 1.896(19)
